data_1542528
loop_
_publ_author_name
'Bittencourt, Viviane C. D.'
'Almeida, Roberta M. F. C.'
'Bortoluzzi, Adailton J.'
'Gervini, Vanessa C.'
'de Oliveira, Adriano Bof'

_publ_section_title
;
 (3<i>E</i>)-5-Chloro-3-(2-phenylhydrazinylidene)-1<i>H</i>-indol-2(3<i>H</i>)-one
;
_journal_issue 2
_journal_name_full IUCrData
_journal_page_first x160258
_journal_paper_doi 10.1107/S2414314616002583
_journal_volume 1
_journal_year 2016
_chemical_formula_iupac 'C14 H10 Cl N3 O'
_chemical_formula_moiety 'C14 H10 Cl N3 O'
_chemical_formula_sum 'C14 H10 Cl N3 O'
_chemical_formula_weight 271.70
_chemical_name_systematic (3<i>E</i>)-5-Chloro-3-(2-phenylhydrazinylidene)-1<i>H</i>-indol-2(3<i>H</i>)-one
_space_group_IT_number 2
_space_group_name_Hall '-P 1'
_symmetry_cell_setting triclinic
_symmetry_space_group_name_Hall '-P 1'
_symmetry_space_group_name_H-M 'P -1'
_atom_sites_solution_hydrogens geom
_atom_sites_solution_primary direct
_atom_sites_solution_secondary difmap
_audit_creation_method SHELXL-97
_cell_angle_alpha 109.156(2)
_cell_angle_beta 103.979(2)
_cell_angle_gamma 91.485(2)
_cell_formula_units_Z 2
_cell_length_a 6.8759(4)
_cell_length_b 8.2563(5)
_cell_length_c 12.0403(7)
_cell_measurement_reflns_used 6679
_cell_measurement_temperature 200(2)
_cell_measurement_theta_max 30.00
_cell_measurement_theta_min 2.63
_cell_volume 622.41(6)
_computing_cell_refinement
;
SAINT (Bruker, 2013)
;
_computing_data_collection
;
APEX2 (Bruker, 2013)
;
_computing_data_reduction
;
SAINT (Bruker, 2013)
;
_computing_molecular_graphics
;
DIAMOND (Brandenburg, 2006)
;
_computing_publication_material
;
<i>publCIF</i> (Westrip, 2010) and <i>enCIFer</i> (Allen <i>et al.</i>,
2004)
;
_computing_structure_refinement
;
SHELXL97 (Sheldrick, 2008)
;
_computing_structure_solution
;
SHELXS97 (Sheldrick, 2008)
;
_diffrn_ambient_temperature 200(2)
_diffrn_measured_fraction_theta_full 0.998
_diffrn_measured_fraction_theta_max 0.998
_diffrn_measurement_device_type 'Bruker APEXII CCD'
_diffrn_measurement_method '\f and \w scans'
_diffrn_radiation_monochromator graphite
_diffrn_radiation_type MoK\a
_diffrn_radiation_wavelength 0.71073
_diffrn_reflns_av_R_equivalents 0.0206
_diffrn_reflns_av_sigmaI/netI 0.0199
_diffrn_reflns_limit_h_max 9
_diffrn_reflns_limit_h_min -9
_diffrn_reflns_limit_k_max 11
_diffrn_reflns_limit_k_min -11
_diffrn_reflns_limit_l_max 16
_diffrn_reflns_limit_l_min -16
_diffrn_reflns_number 14457
_diffrn_reflns_theta_full 30.05
_diffrn_reflns_theta_max 30.05
_diffrn_reflns_theta_min 1.86
_diffrn_standards_number 0
_exptl_absorpt_coefficient_mu 0.301
_exptl_absorpt_correction_T_max 0.7460
_exptl_absorpt_correction_T_min 0.7063
_exptl_absorpt_correction_type multi-scan
_exptl_absorpt_process_details
;
(SADABS; Bruker, 2013)
;
_exptl_crystal_colour yellow
_exptl_crystal_density_diffrn 1.450
_exptl_crystal_density_method 'not measured'
_exptl_crystal_description plate
_exptl_crystal_F_000 280
_exptl_crystal_size_max 0.40
_exptl_crystal_size_mid 0.18
_exptl_crystal_size_min 0.02
_refine_diff_density_max 0.394
_refine_diff_density_min -0.205
_refine_ls_extinction_method none
_refine_ls_goodness_of_fit_ref 1.093
_refine_ls_hydrogen_treatment constr
_refine_ls_matrix_type full
_refine_ls_number_parameters 172
_refine_ls_number_reflns 3638
_refine_ls_number_restraints 0
_refine_ls_restrained_S_all 1.093
_refine_ls_R_factor_all 0.0460
_refine_ls_R_factor_gt 0.0345
_refine_ls_shift/su_max 0.000
_refine_ls_shift/su_mean 0.000
_refine_ls_structure_factor_coef Fsqd
_refine_ls_weighting_details 'calc w=1/[\s^2^(Fo^2^)+(0.0597P)^2^+0.0323P] where P=(Fo^2^+2Fc^2^)/3'
_refine_ls_weighting_scheme calc
_refine_ls_wR_factor_gt 0.0985
_refine_ls_wR_factor_ref 0.1036
_reflns_number_gt 2877
_reflns_number_total 3638
_reflns_threshold_expression >2sigma(I)
_cod_data_source_file is5445sup1.cif
_cod_data_source_block I
_cod_database_code 1542528

loop_
_symmetry_equiv_pos_as_xyz
'x, y, z'
'-x, -y, -z'

loop_
_atom_site_type_symbol
_atom_site_label
_atom_site_fract_x
_atom_site_fract_y
_atom_site_fract_z
_atom_site_U_iso_or_equiv
_atom_site_adp_type
_atom_site_calc_flag
_atom_site_refinement_flags
_atom_site_occupancy
_atom_site_symmetry_multiplicity
C C1 0.58736(15) 0.89630(14) 0.28628(10) 0.0247(2) Uani d . 1 1
C C2 0.55505(17) 0.93700(15) 0.18143(11) 0.0296(2) Uani d . 1 1
H H1 0.6619 0.9890 0.1627 0.036 Uiso calc R 1 1
C C3 0.36025(18) 0.89929(16) 0.10383(11) 0.0322(3) Uani d . 1 1
H H2 0.3329 0.9255 0.0308 0.039 Uiso calc R 1 1
C C4 0.20611(17) 0.82329(16) 0.13323(11) 0.0305(2) Uani d . 1 1
C C5 0.23752(16) 0.78126(15) 0.23827(10) 0.0277(2) Uani d . 1 1
H H3 0.1304 0.7292 0.2567 0.033 Uiso calc R 1 1
C C6 0.43115(15) 0.81814(13) 0.31527(10) 0.0239(2) Uani d . 1 1
C C7 0.51991(15) 0.79309(13) 0.42956(10) 0.0238(2) Uani d . 1 1
C C8 0.73649(15) 0.86214(14) 0.46652(10) 0.0254(2) Uani d . 1 1
C C9 0.43396(16) 0.65136(14) 0.66321(10) 0.0250(2) Uani d . 1 1
C C10 0.22536(17) 0.61127(16) 0.63139(11) 0.0319(3) Uani d . 1 1
H H4 0.1434 0.6236 0.5595 0.038 Uiso calc R 1 1
C C11 0.1392(2) 0.55320(18) 0.70614(13) 0.0402(3) Uani d . 1 1
H H5 -0.0029 0.5250 0.6847 0.048 Uiso calc R 1 1
C C12 0.2568(2) 0.53545(18) 0.81179(12) 0.0392(3) Uani d . 1 1
H H6 0.1959 0.4954 0.8623 0.047 Uiso calc R 1 1
C C13 0.4635(2) 0.57654(17) 0.84283(11) 0.0366(3) Uani d . 1 1
H H7 0.5447 0.5653 0.9153 0.044 Uiso calc R 1 1
C C14 0.55336(18) 0.63397(15) 0.76915(11) 0.0305(2) Uani d . 1 1
H H8 0.6956 0.6613 0.7907 0.037 Uiso calc R 1 1
Cl Cl1 -0.03571(5) 0.77931(5) 0.03465(3) 0.04731(12) Uani d . 1 1
N N3 0.53041(13) 0.71228(12) 0.59226(8) 0.0268(2) Uani d . 1 1
H H1N3 0.6698 0.7526 0.6194 0.040 Uiso d R 1 1
N N1 0.76714(13) 0.92054(13) 0.37801(9) 0.0279(2) Uani d . 1 1
H H1N1 0.8812 0.9812 0.3846 0.042 Uiso d R 1 1
N N2 0.42461(13) 0.72598(11) 0.48848(8) 0.0249(2) Uani d . 1 1
O O1 0.86352(11) 0.86715(11) 0.56087(8) 0.0320(2) Uani d . 1 1

loop_
_atom_site_aniso_label
_atom_site_aniso_U_11
_atom_site_aniso_U_22
_atom_site_aniso_U_33
_atom_site_aniso_U_12
_atom_site_aniso_U_13
_atom_site_aniso_U_23
C1 0.0212(5) 0.0253(5) 0.0263(5) 0.0014(4) 0.0054(4) 0.0079(4)
C2 0.0292(5) 0.0334(6) 0.0288(5) 0.0011(4) 0.0098(4) 0.0126(5)
C3 0.0340(6) 0.0381(6) 0.0260(5) 0.0045(5) 0.0065(5) 0.0140(5)
C4 0.0249(5) 0.0373(6) 0.0271(5) 0.0040(4) 0.0024(4) 0.0115(5)
C5 0.0221(5) 0.0320(6) 0.0278(5) 0.0002(4) 0.0037(4) 0.0108(4)
C6 0.0218(5) 0.0242(5) 0.0252(5) 0.0015(4) 0.0055(4) 0.0087(4)
C7 0.0200(4) 0.0245(5) 0.0254(5) 0.0006(4) 0.0035(4) 0.0085(4)
C8 0.0207(5) 0.0256(5) 0.0286(5) 0.0006(4) 0.0042(4) 0.0096(4)
C9 0.0264(5) 0.0221(5) 0.0250(5) 0.0004(4) 0.0051(4) 0.0074(4)
C10 0.0269(5) 0.0373(6) 0.0318(6) -0.0005(5) 0.0035(4) 0.0157(5)
C11 0.0317(6) 0.0489(8) 0.0420(7) -0.0041(5) 0.0112(5) 0.0179(6)
C12 0.0457(7) 0.0412(7) 0.0348(6) -0.0031(6) 0.0150(6) 0.0159(5)
C13 0.0455(7) 0.0378(7) 0.0264(6) 0.0021(5) 0.0054(5) 0.0142(5)
C14 0.0290(5) 0.0330(6) 0.0275(5) 0.0010(4) 0.0026(4) 0.0114(5)
Cl1 0.02844(16) 0.0736(3) 0.03773(19) 0.00142(15) -0.00409(12) 0.02592(17)
N3 0.0215(4) 0.0317(5) 0.0263(5) -0.0017(3) 0.0014(3) 0.0128(4)
N1 0.0200(4) 0.0341(5) 0.0293(5) -0.0020(4) 0.0042(3) 0.0126(4)
N2 0.0233(4) 0.0258(5) 0.0244(4) 0.0004(3) 0.0032(3) 0.0096(4)
O1 0.0216(4) 0.0400(5) 0.0331(4) -0.0018(3) -0.0001(3) 0.0165(4)

loop_
_atom_type_symbol
_atom_type_description
_atom_type_scat_dispersion_real
_atom_type_scat_dispersion_imag
_atom_type_scat_source
C C 0.0033 0.0016 'International Tables Vol C Tables 4.2.6.8 and 6.1.1.4'
H H 0.0000 0.0000 'International Tables Vol C Tables 4.2.6.8 and 6.1.1.4'
N N 0.0061 0.0033 'International Tables Vol C Tables 4.2.6.8 and 6.1.1.4'
O O 0.0106 0.0060 'International Tables Vol C Tables 4.2.6.8 and 6.1.1.4'
Cl Cl 0.1484 0.1585 'International Tables Vol C Tables 4.2.6.8 and 6.1.1.4'

loop_
_geom_angle_atom_site_label_1
_geom_angle_atom_site_label_2
_geom_angle_atom_site_label_3
_geom_angle
C2 C1 N1 128.82(10)
C2 C1 C6 121.93(10)
N1 C1 C6 109.24(9)
C1 C2 C3 117.80(10)
C1 C2 H1 121.1
C3 C2 H1 121.1
C4 C3 C2 120.09(10)
C4 C3 H2 120.0
C2 C3 H2 120.0
C5 C4 C3 122.47(10)
C5 C4 Cl1 118.70(9)
C3 C4 Cl1 118.83(9)
C6 C5 C4 117.51(10)
C6 C5 H3 121.2
C4 C5 H3 121.2
C5 C6 C1 120.19(10)
C5 C6 C7 133.19(10)
C1 C6 C7 106.62(9)
N2 C7 C6 125.89(9)
N2 C7 C8 127.52(10)
C6 C7 C8 106.58(9)
O1 C8 N1 126.93(10)
O1 C8 C7 126.34(10)
N1 C8 C7 106.73(9)
C10 C9 C14 120.27(10)
C10 C9 N3 121.88(10)
C14 C9 N3 117.84(10)
C11 C10 C9 119.00(11)
C11 C10 H4 120.5
C9 C10 H4 120.5
C10 C11 C12 121.15(12)
C10 C11 H5 119.4
C12 C11 H5 119.4
C13 C12 C11 119.36(12)
C13 C12 H6 120.3
C11 C12 H6 120.3
C12 C13 C14 120.57(11)
C12 C13 H7 119.7
C14 C13 H7 119.7
C13 C14 C9 119.65(11)
C13 C14 H8 120.2
C9 C14 H8 120.2
N2 N3 C9 120.29(9)
N2 N3 H1N3 118.1
C9 N3 H1N3 121.4
C8 N1 C1 110.82(9)
C8 N1 H1N1 123.5
C1 N1 H1N1 124.9
C7 N2 N3 117.79(9)

loop_
_geom_bond_atom_site_label_1
_geom_bond_atom_site_label_2
_geom_bond_distance
C1 C2 1.3794(16)
C1 N1 1.4038(13)
C1 C6 1.4089(14)
C2 C3 1.3953(16)
C2 H1 0.9500
C3 C4 1.3910(17)
C3 H2 0.9500
C4 C5 1.3880(16)
C4 Cl1 1.7429(11)
C5 C6 1.3864(14)
C5 H3 0.9500
C6 C7 1.4479(15)
C7 N2 1.3051(13)
C7 C8 1.4866(14)
C8 O1 1.2422(13)
C8 N1 1.3613(14)
C9 C10 1.3929(15)
C9 C14 1.3935(15)
C9 N3 1.4004(14)
C10 C11 1.3844(17)
C10 H4 0.9500
C11 C12 1.3874(18)
C11 H5 0.9500
C12 C13 1.3819(19)
C12 H6 0.9500
C13 C14 1.3853(17)
C13 H7 0.9500
C14 H8 0.9500
N3 N2 1.3271(12)
N3 H1N3 0.9470
N1 H1N1 0.8924

loop_
_geom_hbond_atom_site_label_D
_geom_hbond_atom_site_label_H
_geom_hbond_atom_site_label_A
_geom_hbond_site_symmetry_A
_geom_hbond_distance_DH
_geom_hbond_distance_HA
_geom_hbond_distance_DA
_geom_hbond_angle_DHA
N3 H1N3 O1 1 0.95 2.00 2.7581(12) 136
N1 H1N1 O1 2_776 0.89 1.97 2.8431(12) 167
C14 H8 Cl1 1_656 0.95 2.90 3.5476(12) 127

loop_
_geom_torsion_atom_site_label_1
_geom_torsion_atom_site_label_2
_geom_torsion_atom_site_label_3
_geom_torsion_atom_site_label_4
_geom_torsion
N1 C1 C2 C3 179.90(11)
C6 C1 C2 C3 0.42(17)
C1 C2 C3 C4 0.07(18)
C2 C3 C4 C5 -0.35(19)
C2 C3 C4 Cl1 179.58(9)
C3 C4 C5 C6 0.14(17)
Cl1 C4 C5 C6 -179.80(9)
C4 C5 C6 C1 0.34(16)
C4 C5 C6 C7 -179.66(11)
C2 C1 C6 C5 -0.64(17)
N1 C1 C6 C5 179.79(10)
C2 C1 C6 C7 179.36(10)
N1 C1 C6 C7 -0.21(12)
C5 C6 C7 N2 -0.9(2)
C1 C6 C7 N2 179.13(10)
C5 C6 C7 C8 -179.56(11)
C1 C6 C7 C8 0.44(12)
N2 C7 C8 O1 0.00(19)
C6 C7 C8 O1 178.66(11)
N2 C7 C8 N1 -179.18(11)
C6 C7 C8 N1 -0.52(12)
C14 C9 C10 C11 -0.35(18)
N3 C9 C10 C11 -179.38(11)
C9 C10 C11 C12 0.4(2)
C10 C11 C12 C13 0.0(2)
C11 C12 C13 C14 -0.4(2)
C12 C13 C14 C9 0.38(19)
C10 C9 C14 C13 -0.01(18)
N3 C9 C14 C13 179.05(11)
C10 C9 N3 N2 -3.13(16)
C14 C9 N3 N2 177.82(10)
O1 C8 N1 C1 -178.77(11)
C7 C8 N1 C1 0.40(12)
C2 C1 N1 C8 -179.66(11)
C6 C1 N1 C8 -0.13(13)
C6 C7 N2 N3 179.80(10)
C8 C7 N2 N3 -1.79(17)
C9 N3 N2 C7 175.99(10)

_cod_database_fobs_code 1542528
